data_7205712
loop_
_publ_author_name
'Cin\<ci\'c, Dominik'
'Fri\<s\<ci\'c, Tomislav'
'Jones, William'

_publ_section_title
;
 Experimental and database studies of three-centered halogen bonds with
 bifurcated acceptors present in molecular crystals, cocrystals and
 salts
;
_journal_issue 9
_journal_name_full CrystEngComm
_journal_page_first 3224
_journal_paper_doi 10.1039/c0ce00699h
_journal_volume 13
_journal_year 2011
_chemical_formula_moiety '(C12 H8 N2) (C6 F4 I2)'
_chemical_formula_sum 'C18 H8 F4 I2 N2'
_chemical_formula_weight 582.1
_chemical_name_common 'phenazine:tetrafluoro-1,2-diiodobenzene 1/1'
_chemical_name_systematic
;
phenazine:tetrafluoro-1,2-diiodobenzene 1/1
;
_space_group_IT_number 14
_symmetry_cell_setting monoclinic
_symmetry_space_group_name_Hall '-P 2ybc'
_symmetry_space_group_name_H-M 'P 1 21/c 1'
_atom_sites_solution_hydrogens geom
_atom_sites_solution_primary direct
_atom_sites_solution_secondary difmap
_audit_creation_method SHELXL-97
_cell_angle_alpha 90.00
_cell_angle_beta 125.881(1)
_cell_angle_gamma 90.00
_cell_formula_units_Z 4
_cell_length_a 14.3077(3)
_cell_length_b 7.6892(2)
_cell_length_c 20.0916(4)
_cell_measurement_reflns_used 9522
_cell_measurement_temperature 180(2)
_cell_measurement_theta_max 31.00
_cell_measurement_theta_min 1.00
_cell_volume 1790.92(7)
_computing_cell_refinement 'HKL Scalepack (Otwinowski & Minor 1997)'
_computing_data_collection 'Collect (Nonius B.V. 1998)'
_computing_data_reduction
;
HKL Denzo and Scalepack (Otwinowski & Minor 1997)
;
_computing_publication_material 'SHELXL-97 (Sheldrick 1997)'
_computing_structure_refinement 'SHELXL-97 (Sheldrick 1997)'
_computing_structure_solution 'SIR-92 (Altomare et al. 1994)'
_diffrn_ambient_temperature 180(2)
_diffrn_measured_fraction_theta_full 0.995
_diffrn_measured_fraction_theta_max 0.995
_diffrn_measurement_device_type 'Nonius Kappa CCD'
_diffrn_measurement_method 'Thin slice \w and \f scans'
_diffrn_radiation_source 'fine-focus sealed tube'
_diffrn_radiation_type MoK\a
_diffrn_radiation_wavelength 0.71073
_diffrn_reflns_av_R_equivalents 0.0439
_diffrn_reflns_av_sigmaI/netI 0.0534
_diffrn_reflns_limit_h_max 20
_diffrn_reflns_limit_h_min -20
_diffrn_reflns_limit_k_max 11
_diffrn_reflns_limit_k_min -11
_diffrn_reflns_limit_l_max 28
_diffrn_reflns_limit_l_min -29
_diffrn_reflns_number 15365
_diffrn_reflns_theta_full 30.97
_diffrn_reflns_theta_max 30.97
_diffrn_reflns_theta_min 1.76
_exptl_absorpt_coefficient_mu 3.555
_exptl_absorpt_correction_T_max 0.791
_exptl_absorpt_correction_T_min 0.662
_exptl_absorpt_correction_type multi-scan
_exptl_absorpt_process_details
;
multi-scan from symmetry-related measurements
Sortav (Blessing 1995)
;
_exptl_crystal_colour colourless
_exptl_crystal_density_diffrn 2.159
_exptl_crystal_density_method 'not measured'
_exptl_crystal_description prism
_exptl_crystal_F_000 1088
_exptl_crystal_size_max 0.21
_exptl_crystal_size_mid 0.12
_exptl_crystal_size_min 0.07
_refine_diff_density_max 0.779
_refine_diff_density_min -1.538
_refine_diff_density_rms 0.269
_refine_ls_extinction_method none
_refine_ls_goodness_of_fit_ref 1.081
_refine_ls_hydrogen_treatment constr
_refine_ls_matrix_type full
_refine_ls_number_parameters 235
_refine_ls_number_reflns 5665
_refine_ls_number_restraints 0
_refine_ls_restrained_S_all 1.081
_refine_ls_R_factor_all 0.0766
_refine_ls_R_factor_gt 0.0412
_refine_ls_shift/su_max 0.001
_refine_ls_shift/su_mean 0.000
_refine_ls_structure_factor_coef Fsqd
_refine_ls_weighting_details 'calc w=1/[\s^2^(Fo^2^)+(0.0574P)^2^+1.2134P] where P=(Fo^2^+2Fc^2^)/3'
_refine_ls_weighting_scheme calc
_refine_ls_wR_factor_gt 0.1040
_refine_ls_wR_factor_ref 0.1259
_reflns_number_gt 3859
_reflns_number_total 5665
_reflns_threshold_expression >2sigma(I)
_cod_data_source_file c0ce00699h.txt
_cod_data_source_block (1,2-tfib)-(phen)
_cod_original_sg_symbol_H-M P21/c
_cod_database_code 7205712

loop_
_symmetry_equiv_pos_as_xyz
'x, y, z'
'-x, y+1/2, -z+1/2'
'-x, -y, -z'
'x, -y-1/2, z-1/2'

loop_
_atom_site_label
_atom_site_type_symbol
_atom_site_fract_x
_atom_site_fract_y
_atom_site_fract_z
_atom_site_U_iso_or_equiv
_atom_site_adp_type
_atom_site_occupancy
_atom_site_symmetry_multiplicity
_atom_site_calc_flag
_atom_site_refinement_flags
_atom_site_disorder_assembly
_atom_site_disorder_group
C1 C 0.4872(4) 0.1037(6) 0.0481(3) 0.0318(9) Uani 1 1 d . . .
C2 C 0.4782(4) 0.2197(7) 0.0996(3) 0.0383(11) Uani 1 1 d . . .
H2 H 0.4311 0.1912 0.1158 0.046 Uiso 1 1 calc R . .
C3 C 0.5384(4) 0.3723(7) 0.1251(3) 0.0404(11) Uani 1 1 d . . .
H3 H 0.5328 0.4461 0.1593 0.048 Uiso 1 1 calc R . .
C4 C 0.6090(4) 0.4193(7) 0.1003(3) 0.0414(11) Uani 1 1 d . . .
H4 H 0.6485 0.5246 0.1175 0.050 Uiso 1 1 calc R . .
C5 C 0.6199(4) 0.3115(7) 0.0511(3) 0.0404(11) Uani 1 1 d . . .
H5 H 0.6672 0.3436 0.0355 0.049 Uiso 1 1 calc R . .
C6 C 0.0747(4) 0.1085(6) 0.4999(3) 0.0327(9) Uani 1 1 d . . .
C7 C 0.5596(4) 0.1514(6) 0.0236(3) 0.0320(9) Uani 1 1 d . . .
C8 C 0.0255(4) -0.0388(6) 0.4467(3) 0.0339(10) Uani 1 1 d . . .
C9 C 0.0552(4) -0.0714(7) 0.3913(3) 0.0390(10) Uani 1 1 d . . .
H9 H 0.0254 -0.1683 0.3571 0.047 Uiso 1 1 calc R . .
C10 C 0.1271(5) 0.0393(7) 0.3883(3) 0.0432(12) Uani 1 1 d . . .
H10 H 0.1438 0.0195 0.3506 0.052 Uiso 1 1 calc R . .
C11 C 0.1767(5) 0.1839(7) 0.4417(3) 0.0440(12) Uani 1 1 d . . .
H11 H 0.2269 0.2566 0.4397 0.053 Uiso 1 1 calc R . .
C12 C 0.1517(5) 0.2173(7) 0.4959(3) 0.0450(12) Uani 1 1 d . . .
H12 H 0.1853 0.3124 0.5310 0.054 Uiso 1 1 calc R . .
C13 C 0.2697(4) 0.6774(6) 0.1765(3) 0.0373(10) Uani 1 1 d . . .
C14 C 0.3159(5) 0.5164(7) 0.2130(3) 0.0491(14) Uani 1 1 d . . .
C15 C 0.2897(6) 0.4411(8) 0.2623(3) 0.0588(17) Uani 1 1 d . . .
C16 C 0.2176(6) 0.5208(9) 0.2753(3) 0.0601(19) Uani 1 1 d . . .
C17 C 0.1695(5) 0.6809(8) 0.2392(3) 0.0499(14) Uani 1 1 d . . .
C18 C 0.1946(5) 0.7623(7) 0.1893(3) 0.0386(11) Uani 1 1 d . . .
F1 F 0.3871(3) 0.4302(5) 0.2024(2) 0.0672(10) Uani 1 1 d . . .
F2 F 0.3384(4) 0.2895(5) 0.3002(2) 0.0872(14) Uani 1 1 d . . .
F3 F 0.1906(4) 0.4492(6) 0.3228(2) 0.0936(16) Uani 1 1 d . . .
F4 F 0.0973(4) 0.7592(6) 0.2523(2) 0.0729(12) Uani 1 1 d . . .
I1 I 0.32458(3) 0.78597(5) 0.109664(19) 0.03977(11) Uani 1 1 d . . .
I2 I 0.12388(3) 1.00652(4) 0.13886(2) 0.04275(11) Uani 1 1 d . . .
N1 N 0.4285(3) -0.0469(5) 0.0247(2) 0.0340(8) Uani 1 1 d . . .
N2 N -0.0483(3) -0.1471(6) 0.4471(2) 0.0369(9) Uani 1 1 d . . .

loop_
_atom_site_aniso_label
_atom_site_aniso_U_11
_atom_site_aniso_U_22
_atom_site_aniso_U_33
_atom_site_aniso_U_23
_atom_site_aniso_U_13
_atom_site_aniso_U_12
C1 0.028(2) 0.036(3) 0.025(2) -0.0002(18) 0.0118(17) 0.0040(18)
C2 0.037(2) 0.044(3) 0.039(3) -0.002(2) 0.026(2) 0.003(2)
C3 0.038(2) 0.041(3) 0.036(2) -0.004(2) 0.018(2) 0.008(2)
C4 0.040(2) 0.040(3) 0.038(3) -0.007(2) 0.020(2) -0.001(2)
C5 0.036(2) 0.043(3) 0.042(3) -0.004(2) 0.023(2) -0.003(2)
C6 0.032(2) 0.035(3) 0.031(2) 0.0054(19) 0.0179(19) 0.0055(19)
C7 0.027(2) 0.038(3) 0.029(2) 0.0026(19) 0.0151(18) 0.0045(18)
C8 0.032(2) 0.037(3) 0.028(2) 0.0072(18) 0.0155(19) 0.0056(19)
C9 0.039(2) 0.041(3) 0.038(2) 0.000(2) 0.024(2) 0.004(2)
C10 0.041(3) 0.058(3) 0.038(3) 0.009(2) 0.028(2) 0.007(2)
C11 0.044(3) 0.052(3) 0.044(3) 0.009(2) 0.030(2) -0.002(2)
C12 0.042(3) 0.046(3) 0.047(3) -0.003(2) 0.026(2) -0.009(2)
C13 0.040(2) 0.037(3) 0.029(2) 0.0002(19) 0.016(2) -0.007(2)
C14 0.055(3) 0.039(3) 0.036(3) -0.002(2) 0.017(3) -0.010(2)
C15 0.067(4) 0.045(3) 0.034(3) 0.006(2) 0.014(3) -0.021(3)
C16 0.081(4) 0.063(4) 0.029(3) -0.006(2) 0.028(3) -0.043(4)
C17 0.062(3) 0.060(4) 0.037(3) -0.017(2) 0.034(3) -0.027(3)
C18 0.047(3) 0.037(3) 0.029(2) -0.0030(19) 0.020(2) -0.012(2)
F1 0.064(2) 0.046(2) 0.070(2) 0.0075(19) 0.027(2) 0.0143(18)
F2 0.102(3) 0.049(2) 0.057(2) 0.0231(18) 0.016(2) -0.019(2)
F3 0.128(4) 0.101(3) 0.053(2) 0.001(2) 0.054(3) -0.059(3)
F4 0.089(3) 0.094(3) 0.067(2) -0.027(2) 0.063(2) -0.037(2)
I1 0.04133(18) 0.0421(2) 0.03879(18) -0.00094(14) 0.02512(15) -0.00120(14)
I2 0.04279(19) 0.0405(2) 0.0453(2) -0.00802(15) 0.02601(16) -0.00359(14)
N1 0.0343(19) 0.036(2) 0.033(2) -0.0017(17) 0.0206(17) 0.0009(17)
N2 0.036(2) 0.034(2) 0.038(2) -0.0002(18) 0.0201(18) -0.0014(17)

loop_
_atom_type_symbol
_atom_type_description
_atom_type_scat_dispersion_real
_atom_type_scat_dispersion_imag
_atom_type_scat_source
C C 0.0033 0.0016 'International Tables Vol C Tables 4.2.6.8 and 6.1.1.4'
H H 0.0000 0.0000 'International Tables Vol C Tables 4.2.6.8 and 6.1.1.4'
F F 0.0171 0.0103 'International Tables Vol C Tables 4.2.6.8 and 6.1.1.4'
I I -0.4742 1.8119 'International Tables Vol C Tables 4.2.6.8 and 6.1.1.4'
N N 0.0061 0.0033 'International Tables Vol C Tables 4.2.6.8 and 6.1.1.4'

loop_
_geom_angle_atom_site_label_1
_geom_angle_atom_site_label_2
_geom_angle_atom_site_label_3
_geom_angle
_geom_angle_site_symmetry_1
_geom_angle_site_symmetry_3
_geom_angle_publ_flag
N1 C1 C2 119.2(4) . . ?
N1 C1 C7 122.1(4) . . ?
C2 C1 C7 118.7(4) . . ?
C3 C2 C1 120.3(4) . . ?
C3 C2 H2 119.9 . . ?
C1 C2 H2 119.9 . . ?
C2 C3 C4 120.8(4) . . ?
C2 C3 H3 119.6 . . ?
C4 C3 H3 119.6 . . ?
C5 C4 C3 120.6(5) . . ?
C5 C4 H4 119.7 . . ?
C3 C4 H4 119.7 . . ?
C4 C5 C7 120.4(5) . . ?
C4 C5 H5 119.8 . . ?
C7 C5 H5 119.8 . . ?
N2 C6 C12 119.8(5) 3_556 . ?
N2 C6 C8 121.3(4) 3_556 . ?
C12 C6 C8 118.9(4) . . ?
N1 C7 C5 119.6(4) 3_655 . ?
N1 C7 C1 121.2(4) 3_655 . ?
C5 C7 C1 119.2(4) . . ?
N2 C8 C6 122.0(4) . . ?
N2 C8 C9 119.2(5) . . ?
C6 C8 C9 118.8(4) . . ?
C10 C9 C8 120.1(5) . . ?
C10 C9 H9 119.9 . . ?
C8 C9 H9 119.9 . . ?
C9 C10 C11 120.8(5) . . ?
C9 C10 H10 119.6 . . ?
C11 C10 H10 119.6 . . ?
C12 C11 C10 120.5(5) . . ?
C12 C11 H11 119.7 . . ?
C10 C11 H11 119.7 . . ?
C11 C12 C6 120.8(5) . . ?
C11 C12 H12 119.6 . . ?
C6 C12 H12 119.6 . . ?
C14 C13 C18 119.6(5) . . ?
C14 C13 I1 117.0(4) . . ?
C18 C13 I1 123.3(4) . . ?
F1 C14 C15 117.5(6) . . ?
F1 C14 C13 121.9(5) . . ?
C15 C14 C13 120.6(6) . . ?
F2 C15 C16 119.0(6) . . ?
F2 C15 C14 120.3(7) . . ?
C16 C15 C14 120.6(6) . . ?
F3 C16 C15 121.6(7) . . ?
F3 C16 C17 118.3(7) . . ?
C15 C16 C17 120.1(5) . . ?
F4 C17 C16 119.7(5) . . ?
F4 C17 C18 119.2(6) . . ?
C16 C17 C18 121.1(6) . . ?
C17 C18 C13 118.0(5) . . ?
C17 C18 I2 119.8(4) . . ?
C13 C18 I2 122.2(3) . . ?
C1 N1 C7 116.6(4) . 3_655 ?
C8 N2 C6 116.7(4) . 3_556 ?

loop_
_geom_bond_atom_site_label_1
_geom_bond_atom_site_label_2
_geom_bond_distance
_geom_bond_site_symmetry_2
_geom_bond_publ_flag
C1 N1 1.344(6) . ?
C1 C2 1.429(6) . ?
C1 C7 1.430(6) . ?
C2 C3 1.365(7) . ?
C2 H2 0.9300 . ?
C3 C4 1.412(7) . ?
C3 H3 0.9300 . ?
C4 C5 1.367(7) . ?
C4 H4 0.9300 . ?
C5 C7 1.417(7) . ?
C5 H5 0.9300 . ?
C6 N2 1.355(6) 3_556 ?
C6 C12 1.422(7) . ?
C6 C8 1.428(7) . ?
C7 N1 1.346(6) 3_655 ?
C8 N2 1.348(6) . ?
C8 C9 1.428(6) . ?
C9 C10 1.364(7) . ?
C9 H9 0.9300 . ?
C10 C11 1.414(8) . ?
C10 H10 0.9300 . ?
C11 C12 1.356(7) . ?
C11 H11 0.9300 . ?
C12 H12 0.9300 . ?
C13 C14 1.392(7) . ?
C13 C18 1.405(7) . ?
C13 I1 2.086(5) . ?
C14 F1 1.334(7) . ?
C14 C15 1.375(8) . ?
C15 F2 1.342(7) . ?
C15 C16 1.351(10) . ?
C16 F3 1.340(6) . ?
C16 C17 1.389(9) . ?
C17 F4 1.349(7) . ?
C17 C18 1.395(7) . ?
C18 I2 2.091(5) . ?
N1 C7 1.346(6) 3_655 ?
N2 C6 1.355(6) 3_556 ?
